data_2105215
loop_
_publ_author_name
'Briggs, Naomi E. B.'
'Kennedy, Alan R.'
'Morrison, Catriona A.'

_publ_section_title
;
 42 salt forms of tyramine: structural comparison and the occurrence of
 hydrate formation
;
_journal_issue 4
_journal_name_full 'Acta Crystallographica Section B'
_journal_page_first 453
_journal_page_last 464
_journal_paper_doi 10.1107/S0108768112026456
_journal_volume 68
_journal_year 2012
_chemical_formula_sum 'C9 H15 N O4 S'
_chemical_formula_weight 233.28
_space_group_IT_number 19
_symmetry_cell_setting orthorhombic
_symmetry_space_group_name_Hall 'P 2ac 2ab'
_symmetry_space_group_name_H-M 'P 21 21 21'
_atom_sites_solution_hydrogens geom
_atom_sites_solution_primary direct
_atom_sites_solution_secondary difmap
_audit_creation_method SHELXL-97
_cell_angle_alpha 90.00
_cell_angle_beta 90.00
_cell_angle_gamma 90.00
_cell_formula_units_Z 4
_cell_length_a 5.02620(10)
_cell_length_b 10.0739(2)
_cell_length_c 21.7126(5)
_cell_measurement_reflns_used 4452
_cell_measurement_temperature 123(2)
_cell_measurement_theta_max 29.0761
_cell_measurement_theta_min 2.7518
_cell_volume 1099.38(4)
_computing_structure_refinement 'SHELXL-97 (Sheldrick, 1997)'
_diffrn_ambient_temperature 123(2)
_diffrn_measured_fraction_theta_full 0.995
_diffrn_measured_fraction_theta_max 0.995
_diffrn_measurement_device_type 'Oxford Diffraction Gemini S'
_diffrn_measurement_method 'omega scans'
_diffrn_radiation_monochromator graphite
_diffrn_radiation_source 'fine-focus sealed tube'
_diffrn_radiation_type MoK\a
_diffrn_radiation_wavelength 0.71073
_diffrn_reflns_av_R_equivalents 0.0279
_diffrn_reflns_av_sigmaI/netI 0.0403
_diffrn_reflns_limit_h_max 6
_diffrn_reflns_limit_h_min -6
_diffrn_reflns_limit_k_max 12
_diffrn_reflns_limit_k_min -12
_diffrn_reflns_limit_l_max 27
_diffrn_reflns_limit_l_min -28
_diffrn_reflns_number 7563
_diffrn_reflns_theta_full 27.50
_diffrn_reflns_theta_max 27.50
_diffrn_reflns_theta_min 2.76
_exptl_absorpt_coefficient_mu 0.289
_exptl_absorpt_correction_T_max 1.00000
_exptl_absorpt_correction_T_min 0.99122
_exptl_absorpt_correction_type multi-scan
_exptl_absorpt_process_details
;
CrysAlisPro, Oxford Diffraction Ltd.,
Version 1.171.33.34d (release 27-02-2009 CrysAlis171 .NET)
(compiled Feb 27 2009,15:38:38)
Empirical absorption correction using spherical harmonics,
 implemented in SCALE3 ABSPACK scaling algorithm.
;
_exptl_crystal_colour colourless
_exptl_crystal_density_diffrn 1.409
_exptl_crystal_density_method 'not measured'
_exptl_crystal_description block
_exptl_crystal_F_000 496
_exptl_crystal_size_max 0.1
_exptl_crystal_size_mid 0.1
_exptl_crystal_size_min 0.05
_refine_diff_density_max 0.280
_refine_diff_density_min -0.301
_refine_ls_abs_structure_details 'Flack H D (1983), Acta Cryst. A39, 876-881'
_refine_ls_abs_structure_Flack -0.07(6)
_refine_ls_extinction_coef 0.0052(11)
_refine_ls_extinction_expression Fc^*^=kFc[1+0.001xFc^2^\l^3^/sin(2\q)]^-1/4^
_refine_ls_extinction_method SHELXL
_refine_ls_goodness_of_fit_ref 0.969
_refine_ls_hydrogen_treatment mixed
_refine_ls_matrix_type full
_refine_ls_number_parameters 154
_refine_ls_number_reflns 2526
_refine_ls_number_restraints 0
_refine_ls_restrained_S_all 0.969
_refine_ls_R_factor_all 0.0334
_refine_ls_R_factor_gt 0.0269
_refine_ls_shift/su_max 0.003
_refine_ls_shift/su_mean 0.000
_refine_ls_structure_factor_coef Fsqd
_refine_ls_weighting_details 'calc w=1/[\s^2^(Fo^2^)+(0.0281P)^2^+0.0000P] where P=(Fo^2^+2Fc^2^)/3'
_refine_ls_weighting_scheme calc
_refine_ls_wR_factor_gt 0.0537
_refine_ls_wR_factor_ref 0.0548
_reflns_number_gt 2232
_reflns_number_total 2526
_reflns_threshold_expression I>2/s(I)
_cod_data_source_file ry5045.cif
_cod_data_source_block tyrmeso3
_cod_original_sg_symbol_H-M P212121
_cod_database_code 2105215

loop_
_symmetry_equiv_pos_as_xyz
'x, y, z'
'-x+1/2, -y, z+1/2'
'x+1/2, -y+1/2, -z'
'-x, y+1/2, -z+1/2'

loop_
_atom_site_type_symbol
_atom_site_label
_atom_site_fract_x
_atom_site_fract_y
_atom_site_fract_z
_atom_site_U_iso_or_equiv
_atom_site_adp_type
_atom_site_calc_flag
_atom_site_refinement_flags
_atom_site_occupancy
_atom_site_symmetry_multiplicity
S S1 -0.05063(8) 0.29218(4) 1.230547(17) 0.01363(9) Uani d . 1 1
O O2 0.0266(2) 0.42609(10) 1.21132(5) 0.0183(2) Uani d . 1 1
O O3 0.0661(2) 0.25494(10) 1.28968(5) 0.0179(2) Uani d . 1 1
O O4 -0.33900(19) 0.27586(11) 1.22960(5) 0.0199(2) Uani d . 1 1
O O1 0.1144(2) 0.55847(12) 0.84954(5) 0.0232(3) Uani d . 1 1
N N1 0.5143(3) 0.56090(15) 1.19758(6) 0.0152(3) Uani d . 1 1
C C2 0.5326(4) 0.59137(16) 0.98744(7) 0.0229(4) Uani d . 1 1
H H2 0.6782 0.6429 1.0019 0.027 Uiso calc R 1 1
C C1 0.4238(4) 0.49485(16) 1.02554(7) 0.0196(4) Uani d . 1 1
C C6 0.2129(4) 0.42037(17) 1.00279(7) 0.0226(4) Uani d . 1 1
H H6 0.1371 0.3529 1.0278 0.027 Uiso calc R 1 1
C C5 0.1106(3) 0.44231(17) 0.94431(8) 0.0233(4) Uani d . 1 1
H H5 -0.0342 0.3906 0.9297 0.028 Uiso calc R 1 1
C C4 0.2212(3) 0.54061(16) 0.90710(7) 0.0182(4) Uani d . 1 1
C C9 0.0800(3) 0.18190(16) 1.17581(7) 0.0197(4) Uani d . 1 1
H H9A 0.0014 0.2006 1.1354 0.030 Uiso calc R 1 1
H H9B 0.0381 0.0905 1.1879 0.030 Uiso calc R 1 1
H H9C 0.2734 0.1930 1.1735 0.030 Uiso calc R 1 1
C C8 0.4431(4) 0.58786(15) 1.13212(6) 0.0175(3) Uani d . 1 1
H H8A 0.5316 0.6706 1.1184 0.021 Uiso calc R 1 1
H H8B 0.2484 0.6011 1.1288 0.021 Uiso calc R 1 1
C C3 0.4334(4) 0.61413(16) 0.92889(7) 0.0227(4) Uani d . 1 1
H H3 0.5115 0.6805 0.9036 0.027 Uiso calc R 1 1
C C7 0.5265(4) 0.47421(16) 1.09040(7) 0.0230(4) Uani d . 1 1
H H7A 0.7231 0.4680 1.0896 0.028 Uiso calc R 1 1
H H7B 0.4559 0.3897 1.1069 0.028 Uiso calc R 1 1
H H1N 0.474(3) 0.6298(18) 1.2203(7) 0.021(5) Uiso d . 1 1
H H3N 0.433(5) 0.486(2) 1.2103(9) 0.055(7) Uiso d . 1 1
H H2N 0.680(4) 0.5328(19) 1.2015(8) 0.038(6) Uiso d . 1 1
H H1H 0.220(4) 0.615(2) 0.8301(9) 0.046(7) Uiso d . 1 1

loop_
_atom_site_aniso_label
_atom_site_aniso_U_11
_atom_site_aniso_U_22
_atom_site_aniso_U_33
_atom_site_aniso_U_12
_atom_site_aniso_U_13
_atom_site_aniso_U_23
S1 0.01197(15) 0.01365(18) 0.01527(17) -0.00080(16) -0.00055(17) 0.00068(16)
O2 0.0151(6) 0.0145(5) 0.0252(6) -0.0020(5) 0.0004(5) 0.0032(5)
O3 0.0209(5) 0.0182(5) 0.0147(5) 0.0035(5) -0.0010(5) -0.0007(4)
O4 0.0137(5) 0.0202(6) 0.0258(6) -0.0020(4) 0.0002(5) 0.0048(6)
O1 0.0276(7) 0.0263(7) 0.0158(6) -0.0007(6) -0.0014(5) 0.0026(5)
N1 0.0146(8) 0.0139(7) 0.0172(7) 0.0000(6) -0.0002(6) -0.0022(6)
C2 0.0236(8) 0.0224(8) 0.0227(8) -0.0022(8) -0.0019(8) -0.0024(7)
C1 0.0238(8) 0.0191(9) 0.0159(8) 0.0056(8) 0.0010(7) -0.0020(7)
C6 0.0284(9) 0.0214(8) 0.0179(8) -0.0015(8) 0.0044(7) 0.0026(7)
C5 0.0245(9) 0.0231(9) 0.0224(9) -0.0048(7) 0.0013(7) -0.0018(8)
C4 0.0209(8) 0.0182(9) 0.0155(8) 0.0047(7) 0.0027(7) -0.0019(7)
C9 0.0193(8) 0.0208(9) 0.0192(8) 0.0000(7) 0.0011(7) -0.0047(7)
C8 0.0210(7) 0.0167(8) 0.0149(7) 0.0012(8) -0.0017(7) 0.0013(7)
C3 0.0256(9) 0.0216(8) 0.0208(8) -0.0012(8) 0.0022(8) 0.0029(7)
C7 0.0293(10) 0.0221(8) 0.0177(8) 0.0060(8) -0.0029(8) -0.0008(7)

loop_
_atom_type_symbol
_atom_type_description
_atom_type_scat_dispersion_real
_atom_type_scat_dispersion_imag
_atom_type_scat_source
C C 0.0033 0.0016 'International Tables Vol C Tables 4.2.6.8 and 6.1.1.4'
H H 0.0000 0.0000 'International Tables Vol C Tables 4.2.6.8 and 6.1.1.4'
N N 0.0061 0.0033 'International Tables Vol C Tables 4.2.6.8 and 6.1.1.4'
O O 0.0106 0.0060 'International Tables Vol C Tables 4.2.6.8 and 6.1.1.4'
S S 0.1246 0.1234 'International Tables Vol C Tables 4.2.6.8 and 6.1.1.4'

loop_
_geom_angle_atom_site_label_1
_geom_angle_atom_site_label_2
_geom_angle_atom_site_label_3
_geom_angle
O4 S1 O3 112.48(7)
O4 S1 O2 111.30(7)
O3 S1 O2 112.37(6)
O4 S1 C9 106.91(8)
O3 S1 C9 106.42(7)
O2 S1 C9 106.92(7)
C4 O1 H1H 106.6(14)
C8 N1 H1N 109.7(10)
C8 N1 H3N 109.5(13)
H1N N1 H3N 112.7(17)
C8 N1 H2N 112.2(12)
H1N N1 H2N 114.8(17)
H3N N1 H2N 97.5(19)
C3 C2 C1 121.41(16)
C3 C2 H2 119.3
C1 C2 H2 119.3
C2 C1 C6 117.81(15)
C2 C1 C7 121.06(16)
C6 C1 C7 121.11(15)
C5 C6 C1 121.47(15)
C5 C6 H6 119.3
C1 C6 H6 119.3
C6 C5 C4 119.72(16)
C6 C5 H5 120.1
C4 C5 H5 120.1
O1 C4 C3 122.92(15)
O1 C4 C5 117.71(15)
C3 C4 C5 119.36(15)
S1 C9 H9A 109.5
S1 C9 H9B 109.5
H9A C9 H9B 109.5
S1 C9 H9C 109.5
H9A C9 H9C 109.5
H9B C9 H9C 109.5
N1 C8 C7 111.40(13)
N1 C8 H8A 109.3
C7 C8 H8A 109.3
N1 C8 H8B 109.3
C7 C8 H8B 109.3
H8A C8 H8B 108.0
C4 C3 C2 120.22(16)
C4 C3 H3 119.9
C2 C3 H3 119.9
C1 C7 C8 110.91(13)
C1 C7 H7A 109.5
C8 C7 H7A 109.5
C1 C7 H7B 109.5
C8 C7 H7B 109.5
H7A C7 H7B 108.0

loop_
_geom_bond_atom_site_label_1
_geom_bond_atom_site_label_2
_geom_bond_distance
S1 O4 1.4589(10)
S1 O3 1.4605(11)
S1 O2 1.4645(11)
S1 C9 1.7542(16)
O1 C4 1.3720(19)
O1 H1H 0.88(2)
N1 C8 1.4908(19)
N1 H1N 0.875(18)
N1 H3N 0.91(2)
N1 H2N 0.88(2)
C2 C3 1.385(2)
C2 C1 1.389(2)
C2 H2 0.9500
C1 C6 1.389(2)
C1 C7 1.514(2)
C6 C5 1.388(2)
C6 H6 0.9500
C5 C4 1.394(2)
C5 H5 0.9500
C4 C3 1.382(2)
C9 H9A 0.9800
C9 H9B 0.9800
C9 H9C 0.9800
C8 C7 1.519(2)
C8 H8A 0.9900
C8 H8B 0.9900
C3 H3 0.9500
C7 H7A 0.9900
C7 H7B 0.9900

loop_
_geom_torsion_atom_site_label_1
_geom_torsion_atom_site_label_2
_geom_torsion_atom_site_label_3
_geom_torsion_atom_site_label_4
_geom_torsion
C3 C2 C1 C6 0.7(2)
C3 C2 C1 C7 -177.61(16)
C2 C1 C6 C5 -0.9(2)
C7 C1 C6 C5 177.36(16)
C1 C6 C5 C4 0.3(2)
C6 C5 C4 O1 179.75(15)
C6 C5 C4 C3 0.6(2)
O1 C4 C3 C2 -179.95(15)
C5 C4 C3 C2 -0.8(2)
C1 C2 C3 C4 0.2(3)
C2 C1 C7 C8 71.9(2)
C6 C1 C7 C8 -106.26(17)
N1 C8 C7 C1 173.09(14)

loop_
_cod_related_entry_id
_cod_related_entry_database
_cod_related_entry_code
1 ChemSpider 30654575
